data_2012786
loop_
_publ_author_name
'Wolak, Mason A.'
'Finn, Robert C.'
'Rarig Jr, Randy S.'
'Thomas, Craig J.'
'Hammond, Robert P.'
'Birge, Robert R.'
'Zubieta, Jon'
'Lees, Watson J.'

_publ_section_title
;
 Structural properties of a series of photochromic fluorinated
 indolylfulgides
;
_journal_issue 7
_journal_name_full 'Acta Crystallographica Section C'
_journal_page_first o389
_journal_page_last o393
_journal_paper_doi 10.1107/S0108270102008041
_journal_volume 58
_journal_year 2002
_chemical_formula_sum 'C20 H16 F5 N O3'
_chemical_formula_weight 413.34
_chemical_name_systematic
;
(3Z)-3-[1-(1,2-dimethyl-1H-indol-3-yl)-2,2,3,3,3-
pentafluoropropylidene]-4-(1-methylethylidene)dihydrofuran-2,5-dione
;
_space_group_IT_number 14
_symmetry_cell_setting monoclinic
_symmetry_space_group_name_Hall '-P 2ybc'
_symmetry_space_group_name_H-M 'P 1 21/c 1'
_atom_sites_solution_hydrogens geom
_atom_sites_solution_primary direct
_atom_sites_solution_secondary difmap
_audit_creation_method SHELXL97
_cell_angle_alpha 90
_cell_angle_beta 92.900(10)
_cell_angle_gamma 90
_cell_formula_units_Z 4
_cell_length_a 9.5390(10)
_cell_length_b 16.7160(10)
_cell_length_c 11.7200(10)
_cell_measurement_reflns_used 3291
_cell_measurement_temperature 90(2)
_cell_measurement_theta_max 25.02
_cell_measurement_theta_min 2.12
_cell_volume 1866.4(3)
_computing_cell_refinement 'Please provide missing details'
_computing_data_collection 'Please provide missing details'
_computing_data_reduction 'Please provide missing details'
_computing_molecular_graphics 'Please provide missing details'
_computing_structure_refinement 'SHELXL97 (Sheldrick, 1997)'
_computing_structure_solution 'SHELXS97 (Sheldrick, 1990)'
_diffrn_ambient_temperature 293(2)
_diffrn_detector_area_resol_mean '512 x 512'
_diffrn_measured_fraction_theta_full 0.998
_diffrn_measured_fraction_theta_max 0.998
_diffrn_measurement_device_type 'Bruker P4 with CCD area-detector'
_diffrn_measurement_method '\f and \w scans'
_diffrn_radiation_monochromator graphite
_diffrn_radiation_source 'fine-focus sealed tube'
_diffrn_radiation_type MoK\a
_diffrn_radiation_wavelength 0.71073
_diffrn_reflns_av_R_equivalents 0.053
_diffrn_reflns_av_sigmaI/netI 0.066
_diffrn_reflns_limit_h_max 11
_diffrn_reflns_limit_h_min -11
_diffrn_reflns_limit_k_max 19
_diffrn_reflns_limit_k_min -15
_diffrn_reflns_limit_l_max 13
_diffrn_reflns_limit_l_min -12
_diffrn_reflns_number 10009
_diffrn_reflns_theta_full 25.02
_diffrn_reflns_theta_max 25.02
_diffrn_reflns_theta_min 2.12
_diffrn_standards_decay_% <1
_exptl_absorpt_coefficient_mu 0.132
_exptl_absorpt_correction_T_max 0.982
_exptl_absorpt_correction_T_min 0.970
_exptl_absorpt_correction_type multi-scan
_exptl_absorpt_process_details '(SADABS; Sheldrick, 1996)'
_exptl_crystal_colour yellow
_exptl_crystal_density_diffrn 1.471
_exptl_crystal_density_meas ?
_exptl_crystal_density_method 'not measured'
_exptl_crystal_description plate
_exptl_crystal_F_000 848
_exptl_crystal_size_max 0.24
_exptl_crystal_size_mid 0.16
_exptl_crystal_size_min 0.12
_refine_diff_density_max 0.24
_refine_diff_density_min -0.19
_refine_ls_extinction_coef 0.011(2)
_refine_ls_extinction_expression Fc^*^=kFc[1+0.001xFc^2^\l^3^/sin(2\q)]^-1/4^
_refine_ls_extinction_method 'SHELXL97 (Sheldrick, 1997)'
_refine_ls_goodness_of_fit_ref 1.009
_refine_ls_hydrogen_treatment constr
_refine_ls_matrix_type full
_refine_ls_number_parameters 267
_refine_ls_number_reflns 3291
_refine_ls_number_restraints 0
_refine_ls_restrained_S_all 1.009
_refine_ls_R_factor_all 0.134
_refine_ls_R_factor_gt 0.057
_refine_ls_shift/su_max 0.002
_refine_ls_shift/su_mean 0.000
_refine_ls_structure_factor_coef Fsqd
_refine_ls_weighting_details 'calc w = 1/[\s^2^(Fo^2^)+(0.0903P)^2^+0.1488P] where P=(Fo^2^+2Fc^2^)/3'
_refine_ls_weighting_scheme calc
_refine_ls_wR_factor_gt 0.146
_refine_ls_wR_factor_ref 0.181
_reflns_number_gt 1625
_reflns_number_total 3291
_reflns_threshold_expression I>2\s(I)
_cod_data_source_file bk1655.cif
_cod_data_source_block II
_cod_depositor_comments
;
The following automatic conversions were performed:
'_symmetry_cell_setting' value 'Monoclinic' changed to 'monoclinic'
according to '/home/saulius/struct/CIF-dictionaries/cif_core.dic'
dictionary named 'cif_core.dic' version 2.4.1 from 2010-06-29.

Automatic conversion script
Id: cif_fix_enum 1527 2010-12-29 10:47:43Z saulius 

The following automatic conversions were performed:

'_symmetry_cell_setting' value 'Monoclinic' changed to 'monoclinic'
according to /home/saulius/struct/CIF-dictionaries/cif_core.dic
dictionary named 'cif_core.dic' version 2.4.1 from 2010-06-29.

Automatic conversion script
Id: cif_fix_values 1715 2011-07-08 13:25:40Z adriana 

The following automatic conversions were performed:

'_exptl_crystal_density_meas' value 'not measured' was changed to '?'
- the value is perceived as not measured.

Automatic conversion script
Id: cif_fix_values 3008 2015-01-20 13:52:24Z robertas 
;
_cod_original_cell_volume 1866.6(3)
_cod_original_sg_symbol_H-M 'P 21/c'
_cod_database_code 2012786
_cod_database_fobs_code 2012786

loop_
_symmetry_equiv_pos_as_xyz
'x, y, z'
'-x, y+1/2, -z+1/2'
'-x, -y, -z'
'x, -y-1/2, z-1/2'

loop_
_atom_site_label
_atom_site_fract_x
_atom_site_fract_y
_atom_site_fract_z
_atom_site_U_iso_or_equiv
_atom_site_adp_type
_atom_site_calc_flag
_atom_site_refinement_flags
_atom_site_occupancy
_atom_site_disorder_assembly
_atom_site_disorder_group
_atom_site_type_symbol
F1 0.1019(3) 1.11780(13) 0.76904(17) 0.0865(8) Uani d . 1 . . F
F2 0.0741(2) 1.09325(14) 0.94562(17) 0.0794(7) Uani d . 1 . . F
F3 0.4088(3) 1.11339(19) 0.9155(3) 0.1466(15) Uani d . 1 . . F
F4 0.2623(3) 1.19415(19) 0.9822(3) 0.1334(12) Uani d . 1 . . F
F5 0.3052(4) 1.1986(2) 0.8093(3) 0.1545(14) Uani d . 1 . . F
O1 0.2639(4) 1.0424(2) 1.1005(2) 0.1088(12) Uani d . 1 . . O
O2 0.2524(3) 0.9091(2) 1.1214(2) 0.0840(9) Uani d . 1 . . O
O3 0.2561(4) 0.7769(2) 1.0951(3) 0.1043(11) Uani d . 1 . . O
C1 0.2339(3) 0.9997(2) 0.6232(2) 0.0489(9) Uani d . 1 . . C
C2 0.3333(4) 1.0571(2) 0.5971(3) 0.0630(10) Uani d . 1 . . C
H2 0.3789 1.0873 0.6544 0.076 Uiso calc R 1 . . H
C3 0.3620(4) 1.0677(3) 0.4850(3) 0.0775(12) Uani d . 1 . . C
H3 0.4280 1.1058 0.4661 0.093 Uiso calc R 1 . . H
C4 0.2938(5) 1.0220(3) 0.3972(3) 0.0763(13) Uani d . 1 . . C
H4 0.3139 1.0317 0.3217 0.092 Uiso calc R 1 . . H
C5 0.2010(4) 0.9653(2) 0.4206(3) 0.0635(10) Uani d . 1 . . C
H5 0.1573 0.9348 0.3628 0.076 Uiso calc R 1 . . H
C6 0.1718(4) 0.9533(2) 0.5346(3) 0.0509(9) Uani d . 1 . . C
C7 -0.0035(4) 0.8401(2) 0.5183(3) 0.0738(12) Uani d . 1 . . C
H7A -0.0473 0.8049 0.5706 0.111 Uiso calc R 1 . . H
H7B 0.0535 0.8094 0.4692 0.111 Uiso calc R 1 . . H
H7C -0.0744 0.8681 0.4731 0.111 Uiso calc R 1 . . H
C8 0.0894(4) 0.9077(2) 0.6987(3) 0.0518(9) Uani d . 1 . . C
C9 0.0031(4) 0.8562(2) 0.7711(3) 0.0703(11) Uani d . 1 . . C
H9A -0.0913 0.8539 0.7388 0.105 Uiso calc R 1 . . H
H9B 0.0028 0.8783 0.8468 0.105 Uiso calc R 1 . . H
H9C 0.0422 0.8033 0.7747 0.105 Uiso calc R 1 . . H
C10 0.1797(3) 0.9700(2) 0.7281(2) 0.0499(9) Uani d . 1 . . C
C11 0.2103(3) 1.0002(2) 0.8444(2) 0.0510(9) Uani d . 1 . . C
C12 0.2562(3) 0.9532(2) 0.9333(3) 0.0548(10) Uani d . 1 . . C
C13 0.2572(4) 0.9783(3) 1.0569(3) 0.0757(12) Uani d . 1 . . C
C14 0.2646(4) 0.8416(3) 1.0536(3) 0.0733(12) Uani d . 1 . . C
C15 0.2935(4) 0.8683(2) 0.9362(3) 0.0571(10) Uani d . 1 . . C
C16 0.3695(4) 0.8242(2) 0.8651(3) 0.0604(10) Uani d . 1 . . C
C17 0.4348(4) 0.8593(2) 0.7641(3) 0.0705(11) Uani d . 1 . . C
H19A 0.3786 0.8465 0.6963 0.106 Uiso calc R 1 . . H
H19B 0.5274 0.8377 0.7582 0.106 Uiso calc R 1 . . H
H19C 0.4405 0.9163 0.7726 0.106 Uiso calc R 1 . . H
C18 0.4007(5) 0.7371(2) 0.8843(4) 0.0944(14) Uani d . 1 . . C
H20A 0.3570 0.7193 0.9519 0.142 Uiso calc R 1 . . H
H20B 0.5003 0.7294 0.8937 0.142 Uiso calc R 1 . . H
H20C 0.3646 0.7067 0.8198 0.142 Uiso calc R 1 . . H
C19 0.1698(4) 1.0877(2) 0.8638(3) 0.0626(10) Uani d . 1 . . C
C20 0.2892(6) 1.1463(3) 0.8951(4) 0.0893(14) Uani d . 1 . . C
N1 0.0841(3) 0.89758(17) 0.5823(2) 0.0568(8) Uani d . 1 . . N

loop_
_atom_site_aniso_label
_atom_site_aniso_U_11
_atom_site_aniso_U_22
_atom_site_aniso_U_33
_atom_site_aniso_U_12
_atom_site_aniso_U_13
_atom_site_aniso_U_23
F1 0.120(2) 0.0799(16) 0.0573(13) 0.0276(14) -0.0156(12) -0.0024(11)
F2 0.0753(15) 0.1020(18) 0.0614(13) 0.0155(13) 0.0102(11) -0.0204(12)
F3 0.0700(19) 0.122(3) 0.244(4) -0.0082(18) -0.028(2) -0.061(3)
F4 0.149(3) 0.121(2) 0.130(2) -0.015(2) 0.001(2) -0.068(2)
F5 0.186(4) 0.130(3) 0.150(3) -0.051(3) 0.032(3) 0.004(2)
O1 0.155(3) 0.118(3) 0.0509(17) 0.026(2) -0.0202(18) -0.0313(18)
O2 0.091(2) 0.121(3) 0.0397(14) 0.0076(19) -0.0005(13) 0.0052(18)
O3 0.124(3) 0.110(3) 0.077(2) -0.021(2) -0.0134(18) 0.038(2)
C1 0.051(2) 0.056(2) 0.0388(19) 0.0042(18) -0.0032(15) 0.0016(16)
C2 0.072(3) 0.074(3) 0.042(2) -0.002(2) 0.0004(18) 0.0015(18)
C3 0.081(3) 0.095(3) 0.058(3) -0.010(2) 0.010(2) 0.007(2)
C4 0.086(3) 0.105(4) 0.038(2) 0.005(3) 0.004(2) 0.003(2)
C5 0.072(3) 0.079(3) 0.039(2) 0.009(2) -0.0045(17) -0.0108(19)
C6 0.060(2) 0.058(2) 0.0331(18) 0.0114(19) -0.0077(16) -0.0043(17)
C7 0.078(3) 0.079(3) 0.062(2) 0.001(2) -0.0227(19) -0.022(2)
C8 0.055(2) 0.062(2) 0.0380(19) 0.0066(19) -0.0042(15) -0.0041(17)
C9 0.069(3) 0.082(3) 0.060(2) -0.006(2) -0.0005(19) 0.001(2)
C10 0.057(2) 0.061(2) 0.0310(17) 0.0039(18) -0.0033(15) -0.0033(16)
C11 0.053(2) 0.063(2) 0.0367(19) 0.0021(18) -0.0033(15) -0.0070(17)
C12 0.054(2) 0.075(3) 0.0346(18) -0.0017(19) -0.0046(15) -0.0065(18)
C13 0.082(3) 0.105(4) 0.040(2) 0.017(3) -0.0110(19) -0.003(3)
C14 0.068(3) 0.091(3) 0.059(3) -0.009(2) -0.014(2) 0.018(3)
C15 0.058(2) 0.074(3) 0.0386(19) -0.004(2) -0.0095(16) 0.0022(19)
C16 0.064(2) 0.063(3) 0.052(2) -0.005(2) -0.0160(19) 0.001(2)
C17 0.069(3) 0.083(3) 0.060(2) 0.013(2) 0.0037(19) -0.009(2)
C18 0.119(4) 0.075(3) 0.087(3) 0.013(3) -0.015(3) 0.004(3)
C19 0.068(2) 0.078(3) 0.0407(19) 0.005(2) -0.0029(18) -0.0088(19)
C20 0.102(4) 0.090(4) 0.076(3) -0.020(3) 0.006(3) -0.024(3)
N1 0.0604(19) 0.064(2) 0.0447(16) 0.0021(16) -0.0103(14) -0.0104(15)

loop_
_atom_type_symbol
_atom_type_description
_atom_type_scat_dispersion_real
_atom_type_scat_dispersion_imag
_atom_type_scat_source
C C 0.0033 0.0016 'International Tables Vol C Tables 4.2.6.8 and 6.1.1.4'
H H 0.0000 0.0000 'International Tables Vol C Tables 4.2.6.8 and 6.1.1.4'
N N 0.0061 0.0033 'International Tables Vol C Tables 4.2.6.8 and 6.1.1.4'
O O 0.0106 0.0060 'International Tables Vol C Tables 4.2.6.8 and 6.1.1.4'
F F 0.0171 0.0103 'International Tables Vol C Tables 4.2.6.8 and 6.1.1.4'

loop_
_geom_angle_atom_site_label_1
_geom_angle_atom_site_label_2
_geom_angle_atom_site_label_3
_geom_angle
_geom_angle_publ_flag
C13 O2 C14 111.2(3) no
C2 C1 C6 119.0(3) no
C2 C1 C10 134.4(3) no
C6 C1 C10 106.4(3) no
C3 C2 C1 118.1(3) no
C3 C2 H2 120.9 no
C1 C2 H2 120.9 no
C2 C3 C4 121.5(4) no
C2 C3 H3 119.2 no
C4 C3 H3 119.2 no
C5 C4 C3 121.3(3) no
C5 C4 H4 119.3 no
C3 C4 H4 119.3 no
C4 C5 C6 117.8(3) no
C4 C5 H5 121.1 no
C6 C5 H5 121.1 no
N1 C6 C5 129.5(3) no
N1 C6 C1 108.3(3) no
C5 C6 C1 122.2(4) no
N1 C7 H7A 109.5 no
N1 C7 H7B 109.5 no
H7A C7 H7B 109.5 no
N1 C7 H7C 109.5 no
H7A C7 H7C 109.5 no
H7B C7 H7C 109.5 no
N1 C8 C10 109.3(3) no
N1 C8 C9 120.2(3) no
C10 C8 C9 130.4(3) no
C8 C9 H9A 109.5 no
C8 C9 H9B 109.5 no
H9A C9 H9B 109.5 no
C8 C9 H9C 109.5 no
H9A C9 H9C 109.5 no
H9B C9 H9C 109.5 no
C8 C10 C1 107.0(3) no
C8 C10 C11 125.6(3) no
C1 C10 C11 127.5(3) no
C12 C11 C10 123.6(3) no
C12 C11 C19 120.8(3) no
C10 C11 C19 115.2(3) no
C11 C12 C15 130.3(3) no
C11 C12 C13 124.1(3) no
C15 C12 C13 105.0(3) no
O1 C13 O2 121.4(4) no
O1 C13 C12 131.5(4) no
O2 C13 C12 107.0(4) no
O3 C14 O2 119.7(4) no
O3 C14 C15 132.1(5) no
O2 C14 C15 108.1(4) no
C16 C15 C12 130.7(3) no
C16 C15 C14 122.6(4) no
C12 C15 C14 104.9(3) no
C15 C16 C17 122.4(3) no
C15 C16 C18 123.0(3) no
C17 C16 C18 114.5(3) no
C16 C17 H19A 109.5 no
C16 C17 H19B 109.5 no
H19A C17 H19B 109.5 no
C16 C17 H19C 109.5 no
H19A C17 H19C 109.5 no
H19B C17 H19C 109.5 no
C16 C18 H20A 109.5 no
C16 C18 H20B 109.5 no
H20A C18 H20B 109.5 no
C16 C18 H20C 109.5 no
H20A C18 H20C 109.5 no
H20B C18 H20C 109.5 no
F1 C19 F2 104.1(3) no
F1 C19 C20 106.1(4) no
F2 C19 C20 107.7(3) no
F1 C19 C11 110.3(3) no
F2 C19 C11 110.7(3) no
C20 C19 C11 117.1(4) no
F3 C20 F4 108.6(4) no
F3 C20 F5 106.5(5) no
F4 C20 F5 102.4(4) no
F3 C20 C19 114.6(4) no
F4 C20 C19 113.5(4) no
F5 C20 C19 110.3(4) no
C8 N1 C6 109.0(3) no
C8 N1 C7 125.7(3) no
C6 N1 C7 125.3(3) no

loop_
_geom_bond_atom_site_label_1
_geom_bond_atom_site_label_2
_geom_bond_site_symmetry_2
_geom_bond_distance
_geom_bond_publ_flag
F1 C19 . 1.354(4) no
F2 C19 . 1.360(4) no
F3 C20 . 1.278(6) no
F4 C20 . 1.333(5) no
F5 C20 . 1.348(5) no
O1 C13 . 1.188(5) no
O2 C13 . 1.384(5) no
O2 C14 . 1.388(5) no
O3 C14 . 1.190(4) no
C1 C2 . 1.393(5) no
C1 C6 . 1.403(4) no
C1 C10 . 1.446(4) no
C2 C3 . 1.367(5) no
C2 H2 . 0.9300 no
C3 C4 . 1.413(5) no
C3 H3 . 0.9300 no
C4 C5 . 1.336(5) no
C4 H4 . 0.9300 no
C5 C6 . 1.393(5) no
C5 H5 . 0.9300 no
C6 N1 . 1.387(4) no
C7 N1 . 1.456(4) no
C7 H7A . 0.9600 no
C7 H7B . 0.9600 no
C7 H7C . 0.9600 no
C8 N1 . 1.373(4) no
C8 C10 . 1.384(5) no
C8 C9 . 1.486(5) no
C9 H9A . 0.9600 no
C9 H9B . 0.9600 no
C9 H9C . 0.9600 no
C10 C11 . 1.469(4) no
C11 C12 . 1.359(4) no
C11 C19 . 1.533(5) no
C12 C15 . 1.463(5) no
C12 C13 . 1.508(5) no
C14 C15 . 1.485(5) no
C15 C16 . 1.351(5) no
C16 C17 . 1.486(5) no
C16 C18 . 1.501(5) no
C17 H19A . 0.9600 no
C17 H19B . 0.9600 no
C17 H19C . 0.9600 no
C18 H20A . 0.9600 no
C18 H20B . 0.9600 no
C18 H20C . 0.9600 no
C19 C20 . 1.532(6) no

loop_
_geom_torsion_atom_site_label_1
_geom_torsion_atom_site_label_2
_geom_torsion_atom_site_label_3
_geom_torsion_atom_site_label_4
_geom_torsion
_geom_torsion_publ_flag
C6 C1 C2 C3 2.5(5) no
C10 C1 C2 C3 177.6(4) no
C1 C2 C3 C4 -0.2(6) no
C2 C3 C4 C5 -1.7(7) no
C3 C4 C5 C6 1.0(6) no
C4 C5 C6 N1 -177.9(4) no
C4 C5 C6 C1 1.5(5) no
C2 C1 C6 N1 176.2(3) no
C10 C1 C6 N1 -0.2(4) no
C2 C1 C6 C5 -3.3(5) no
C10 C1 C6 C5 -179.7(3) no
N1 C8 C10 C1 -0.3(4) no
C9 C8 C10 C1 -179.0(3) no
N1 C8 C10 C11 178.4(3) no
C9 C8 C10 C11 -0.3(6) no
C2 C1 C10 C8 -175.3(4) no
C6 C1 C10 C8 0.3(4) no
C2 C1 C10 C11 6.1(6) no
C6 C1 C10 C11 -178.4(3) no
C8 C10 C11 C12 54.5(5) no
C1 C10 C11 C12 -127.0(4) no
C8 C10 C11 C19 -118.3(4) no
C1 C10 C11 C19 60.1(5) no
C10 C11 C12 C15 4.2(6) no
C19 C11 C12 C15 176.6(3) no
C10 C11 C12 C13 -165.7(3) no
C19 C11 C12 C13 6.7(5) no
C14 O2 C13 O1 -171.7(4) no
C14 O2 C13 C12 6.8(4) no
C11 C12 C13 O1 -26.4(7) no
C15 C12 C13 O1 161.6(5) no
C11 C12 C13 O2 155.3(3) no
C15 C12 C13 O2 -16.7(4) no
C13 O2 C14 O3 -176.7(4) no
C13 O2 C14 C15 5.8(4) no
C11 C12 C15 C16 43.8(6) no
C13 C12 C15 C16 -144.8(4) no
C11 C12 C15 C14 -151.8(4) no
C13 C12 C15 C14 19.5(4) no
O3 C14 C15 C16 -27.4(6) no
O2 C14 C15 C16 149.8(3) no
O3 C14 C15 C12 166.7(4) no
O2 C14 C15 C12 -16.2(4) no
C12 C15 C16 C17 1.0(6) no
C14 C15 C16 C17 -161.0(3) no
C12 C15 C16 C18 178.0(4) no
C14 C15 C16 C18 16.1(5) no
C12 C11 C19 F1 -168.0(3) no
C10 C11 C19 F1 5.0(4) no
C12 C11 C19 F2 -53.4(4) no
C10 C11 C19 F2 119.6(3) no
C12 C11 C19 C20 70.6(5) no
C10 C11 C19 C20 -116.4(4) no
F1 C19 C20 F3 -131.8(4) no
F2 C19 C20 F3 117.2(4) no
C11 C19 C20 F3 -8.3(6) no
F1 C19 C20 F4 102.6(5) no
F2 C19 C20 F4 -8.4(6) no
C11 C19 C20 F4 -133.8(4) no
F1 C19 C20 F5 -11.7(5) no
F2 C19 C20 F5 -122.7(4) no
C11 C19 C20 F5 111.9(4) no
C10 C8 N1 C6 0.2(4) no
C9 C8 N1 C6 179.1(3) no
C10 C8 N1 C7 -177.4(3) no
C9 C8 N1 C7 1.5(5) no
C5 C6 N1 C8 179.4(3) no
C1 C6 N1 C8 0.0(4) no
C5 C6 N1 C7 -3.0(6) no
C1 C6 N1 C7 177.6(3) no

loop_
_cod_related_entry_id
_cod_related_entry_database
_cod_related_entry_code
1 ChemSpider 21181793
